data_7224604
loop_
_publ_author_name
'Gao, Chao-Ying'
'Wang, Dan'
'Li, Jian-Ping'
'Wang, Yuan'
'Yang, Weiting'

_publ_section_title
;
 Assemblies of metal--organic frameworks based on a tetrapodal linker for
 luminescence sensing of tetrahydrofuran
;
_journal_issue 16
_journal_name_full CrystEngComm
_journal_page_first 2857
_journal_paper_doi 10.1039/C6CE00169F
_journal_volume 18
_journal_year 2016
_chemical_formula_sum 'C37 H23 N3 Ni2 O15 Si'
_chemical_formula_weight 895.09
_chemical_name_systematic
; 
 ? 
;
_space_group_IT_number 14
_symmetry_cell_setting monoclinic
_symmetry_space_group_name_Hall '-P 2yn'
_symmetry_space_group_name_H-M 'P 1 21/n 1'
_atom_sites_solution_hydrogens geom
_atom_sites_solution_primary direct
_atom_sites_solution_secondary difmap
_audit_creation_method SHELXL-97
_audit_update_record
;
2015-10-19 deposited with the CCDC.
2016-03-14 downloaded from the CCDC.
;
_cell_angle_alpha 90.00
_cell_angle_beta 90.681(2)
_cell_angle_gamma 90.00
_cell_formula_units_Z 4
_cell_length_a 16.1582(11)
_cell_length_b 15.9900(10)
_cell_length_c 16.2334(10)
_cell_measurement_temperature 296(2)
_cell_volume 4193.9(5)
_computing_structure_refinement 'SHELXL-97 (Sheldrick, 1997)'
_computing_structure_solution 'SHELXS-97 (Sheldrick, 1990)'
_diffrn_ambient_temperature 296(2)
_diffrn_measured_fraction_theta_full 0.999
_diffrn_measured_fraction_theta_max 0.999
_diffrn_measurement_device_type 'CCD area detector'
_diffrn_radiation_monochromator graphite
_diffrn_radiation_source 'fine-focus sealed tube'
_diffrn_radiation_type MoK\a
_diffrn_radiation_wavelength 0.71073
_diffrn_reflns_av_R_equivalents 0.0429
_diffrn_reflns_av_sigmaI/netI 0.0466
_diffrn_reflns_limit_h_max 15
_diffrn_reflns_limit_h_min -19
_diffrn_reflns_limit_k_max 19
_diffrn_reflns_limit_k_min -19
_diffrn_reflns_limit_l_max 20
_diffrn_reflns_limit_l_min -19
_diffrn_reflns_number 25978
_diffrn_reflns_theta_full 26.03
_diffrn_reflns_theta_max 26.03
_diffrn_reflns_theta_min 1.77
_exptl_absorpt_coefficient_mu 0.995
_exptl_absorpt_correction_T_max 0.795
_exptl_absorpt_correction_T_min 0.779
_exptl_absorpt_correction_type multi-scan
_exptl_absorpt_process_details sadabs
_exptl_crystal_colour green
_exptl_crystal_density_diffrn 1.418
_exptl_crystal_density_method 'not measured'
_exptl_crystal_description block
_exptl_crystal_F_000 1824
_exptl_crystal_size_max 0.25
_exptl_crystal_size_mid 0.24
_exptl_crystal_size_min 0.23
_refine_diff_density_max 0.778
_refine_diff_density_min -0.576
_refine_diff_density_rms 0.102
_refine_ls_extinction_method none
_refine_ls_goodness_of_fit_ref 0.955
_refine_ls_hydrogen_treatment constr
_refine_ls_matrix_type full
_refine_ls_number_parameters 531
_refine_ls_number_reflns 8258
_refine_ls_number_restraints 0
_refine_ls_restrained_S_all 0.955
_refine_ls_R_factor_all 0.0679
_refine_ls_R_factor_gt 0.0524
_refine_ls_shift/su_max 0.018
_refine_ls_shift/su_mean 0.001
_refine_ls_structure_factor_coef Fsqd
_refine_ls_weighting_details 'calc w=1/[\s^2^(Fo^2^)+(0.1189P)^2^+5.2371P] where P=(Fo^2^+2Fc^2^)/3'
_refine_ls_weighting_scheme calc
_refine_ls_wR_factor_gt 0.1604
_refine_ls_wR_factor_ref 0.1750
_reflns_number_gt 6488
_reflns_number_total 8258
_reflns_threshold_expression >2sigma(I)
_cod_data_source_file c6ce00169f2.cif
_cod_data_source_block 2
_cod_depositor_comments
;
The following automatic conversions were performed:

'_symmetry_cell_setting' value 'Monoclinic' changed to 'monoclinic'
according to
/usr/data/users/saulius/crontab/automatic-downloads/rss-feeds/RSC/lib/dictionaries/cif_core.dic
dictionary named 'cif_core.dic' version 2.4.2 from 2011-04-26.

Automatic conversion script
Id: cif_fix_values 4268 2015-11-12 08:31:59Z antanas 

 Adding full bibliography for 7224603--7224607.cif.
;
_cod_original_sg_symbol_H-M P21/n
_cod_database_code 7224604

loop_
_symmetry_equiv_pos_as_xyz
'x, y, z'
'-x+1/2, y+1/2, -z+1/2'
'-x, -y, -z'
'x-1/2, -y-1/2, z-1/2'

loop_
_atom_site_label
_atom_site_type_symbol
_atom_site_fract_x
_atom_site_fract_y
_atom_site_fract_z
_atom_site_U_iso_or_equiv
_atom_site_adp_type
_atom_site_occupancy
_atom_site_symmetry_multiplicity
_atom_site_calc_flag
_atom_site_refinement_flags
Ni1 Ni 0.41850(3) 0.37033(3) 0.45790(2) 0.02039(14) Uani 1 1 d .
Ni2 Ni 0.34769(3) 0.17604(3) 0.39911(3) 0.03107(16) Uani 1 1 d .
Si1 Si -0.08360(6) 0.23560(6) 0.45798(5) 0.0200(2) Uani 1 1 d .
O1 O 0.29715(16) 0.36614(18) 0.48901(18) 0.0364(7) Uani 1 1 d .
O2 O 0.25191(18) 0.2531(2) 0.4199(2) 0.0470(8) Uani 1 1 d .
O3 O -0.04827(16) 0.10859(17) 0.08210(14) 0.0301(6) Uani 1 1 d .
O4 O -0.0816(2) 0.23388(18) 0.13029(17) 0.0453(8) Uani 1 1 d .
O5 O -0.11054(19) 0.26254(16) 0.79755(16) 0.0350(6) Uani 1 1 d .
O6 O -0.11220(18) 0.12856(16) 0.83683(15) 0.0327(6) Uani 1 1 d .
O7 O -0.41923(18) 0.24320(18) 0.4478(2) 0.0460(8) Uani 1 1 d .
O8 O -0.45627(15) 0.37632(16) 0.42799(16) 0.0297(6) Uani 1 1 d .
O9 O 0.42631(16) 0.24149(16) 0.47438(15) 0.0271(5) Uani 1 1 d .
O10 O 0.4326(3) 0.0825(2) 0.3858(3) 0.0841(15) Uani 1 1 d .
O11 O 0.2743(2) 0.1109(2) 0.31365(19) 0.0498(8) Uani 1 1 d .
O12 O 0.41433(15) 0.50048(16) 0.45239(14) 0.0266(5) Uani 1 1 d .
O13 O 0.3082(3) 0.1031(3) 0.4974(2) 0.0874(15) Uani 1 1 d .
O14 O 0.6866(19) 0.3731(15) 0.1153(12) 0.451(19) Uani 1 1 d .
O1W O 0.3599(8) 0.9425(8) 0.5776(8) 0.225(8) Uiso 0.86(2) 1 d P
O2W O 0.7261(8) 0.5332(8) 0.1708(7) 0.102(6) Uani 0.436(16) 1 d P
N1 N 0.2124(3) 0.1404(3) 0.1909(2) 0.0547(11) Uani 1 1 d .
N2 N 0.4554(6) -0.0417(5) 0.3239(7) 0.149(4) Uani 1 1 d .
N3 N 0.6671(6) 0.2647(7) 0.1910(5) 0.139(3) Uani 1 1 d .
C1 C 0.0071(2) 0.3038(2) 0.4864(2) 0.0243(7) Uani 1 1 d .
C2 C 0.0886(2) 0.2854(3) 0.4641(2) 0.0297(8) Uani 1 1 d .
H2 H 0.0993 0.2371 0.4341 0.036 Uiso 1 1 calc R
C3 C 0.1541(2) 0.3382(3) 0.4862(2) 0.0308(8) Uani 1 1 d .
C4 C 0.1385(3) 0.4094(3) 0.5315(3) 0.0399(10) Uani 1 1 d .
H4 H 0.1819 0.4449 0.5461 0.048 Uiso 1 1 calc R
C5 C 0.0595(3) 0.4280(3) 0.5551(3) 0.0462(11) Uani 1 1 d .
H5 H 0.0495 0.4757 0.5863 0.055 Uiso 1 1 calc R
C6 C -0.0058(2) 0.3759(3) 0.5326(3) 0.0369(10) Uani 1 1 d .
H6 H -0.0592 0.3895 0.5487 0.044 Uiso 1 1 calc R
C7 C 0.2418(2) 0.3178(3) 0.4629(2) 0.0326(9) Uani 1 1 d .
C8 C -0.0536(2) 0.1614(2) 0.3739(2) 0.0248(7) Uani 1 1 d .
C9 C -0.0658(2) 0.1831(2) 0.2919(2) 0.0239(7) Uani 1 1 d .
H9 H -0.0880 0.2354 0.2798 0.029 Uiso 1 1 calc R
C10 C -0.0462(2) 0.1300(2) 0.2273(2) 0.0272(8) Uani 1 1 d .
C11 C -0.0135(3) 0.0520(3) 0.2454(2) 0.0411(10) Uani 1 1 d .
H11 H -0.0012 0.0150 0.2031 0.049 Uiso 1 1 calc R
C12 C 0.0008(4) 0.0293(3) 0.3264(3) 0.0553(14) Uani 1 1 d .
H12 H 0.0240 -0.0226 0.3383 0.066 Uiso 1 1 calc R
C13 C -0.0190(3) 0.0832(3) 0.3900(2) 0.0426(11) Uani 1 1 d .
H13 H -0.0091 0.0669 0.4443 0.051 Uiso 1 1 calc R
C14 C -0.0601(2) 0.1599(2) 0.1406(2) 0.0290(8) Uani 1 1 d .
C15 C -0.1220(2) 0.1763(2) 0.5497(2) 0.0247(7) Uani 1 1 d .
C16 C -0.1089(2) 0.2033(2) 0.6303(2) 0.0239(7) Uani 1 1 d .
H16 H -0.0798 0.2527 0.6393 0.029 Uiso 1 1 calc R
C17 C -0.1377(2) 0.1588(2) 0.6977(2) 0.0251(7) Uani 1 1 d .
C18 C -0.1843(3) 0.0873(3) 0.6838(3) 0.0406(10) Uani 1 1 d .
H18 H -0.2039 0.0567 0.7281 0.049 Uiso 1 1 calc R
C19 C -0.2016(3) 0.0614(3) 0.6046(3) 0.0495(12) Uani 1 1 d .
H19 H -0.2348 0.0148 0.5955 0.059 Uiso 1 1 calc R
C20 C -0.1694(3) 0.1049(3) 0.5384(2) 0.0401(10) Uani 1 1 d .
H20 H -0.1799 0.0857 0.4852 0.048 Uiso 1 1 calc R
C21 C -0.1180(2) 0.1856(2) 0.7847(2) 0.0255(8) Uani 1 1 d .
C22 C -0.1690(2) 0.3050(2) 0.4189(2) 0.0240(7) Uani 1 1 d .
C23 C -0.2522(2) 0.2864(2) 0.4355(2) 0.0250(7) Uani 1 1 d .
H23 H -0.2649 0.2381 0.4647 0.030 Uiso 1 1 calc R
C24 C -0.3161(2) 0.3389(2) 0.4090(2) 0.0252(7) Uani 1 1 d .
C25 C -0.2979(3) 0.4104(3) 0.3643(3) 0.0368(9) Uani 1 1 d .
H25 H -0.3401 0.4465 0.3479 0.044 Uiso 1 1 calc R
C26 C -0.2168(3) 0.4276(3) 0.3443(3) 0.0401(10) Uani 1 1 d .
H26 H -0.2045 0.4742 0.3124 0.048 Uiso 1 1 calc R
C27 C -0.1537(2) 0.3755(2) 0.3719(2) 0.0330(9) Uani 1 1 d .
H27 H -0.0994 0.3884 0.3585 0.040 Uiso 1 1 calc R
C28 C -0.4044(2) 0.3175(2) 0.4297(2) 0.0277(8) Uani 1 1 d .
C29 C 0.2254(3) 0.1527(3) 0.2703(3) 0.0517(12) Uani 1 1 d .
H29 H 0.1961 0.1954 0.2956 0.062 Uiso 1 1 calc R
C30 C 0.1572(4) 0.1955(5) 0.1461(4) 0.0787(19) Uani 1 1 d .
H30A H 0.1319 0.2338 0.1838 0.118 Uiso 1 1 calc R
H30B H 0.1151 0.1631 0.1187 0.118 Uiso 1 1 calc R
H30C H 0.1880 0.2263 0.1060 0.118 Uiso 1 1 calc R
C31 C 0.2585(4) 0.0779(5) 0.1458(4) 0.0764(18) Uani 1 1 d .
H31A H 0.3010 0.0549 0.1809 0.115 Uiso 1 1 calc R
H31B H 0.2834 0.1034 0.0986 0.115 Uiso 1 1 calc R
H31C H 0.2217 0.0342 0.1281 0.115 Uiso 1 1 calc R
C32 C 0.4342(6) 0.0396(5) 0.3292(7) 0.116(3) Uani 1 1 d .
C33 C 0.4398(13) -0.0927(11) 0.2448(12) 0.270(11) Uani 1 1 d .
C34 C 0.4600(11) -0.0894(7) 0.4017(12) 0.224(8) Uani 1 1 d .
C35 C 0.7182(11) 0.322(2) 0.1369(15) 0.36(2) Uani 1 1 d .
C36 C 0.6950(17) 0.1786(13) 0.2372(13) 0.312(15) Uani 1 1 d .
C37 C 0.5909(7) 0.263(2) 0.2119(11) 0.39(2) Uani 1 1 d .

loop_
_atom_site_aniso_label
_atom_site_aniso_U_11
_atom_site_aniso_U_22
_atom_site_aniso_U_33
_atom_site_aniso_U_23
_atom_site_aniso_U_13
_atom_site_aniso_U_12
Ni1 0.0166(2) 0.0255(3) 0.0190(2) -0.00139(16) -0.00089(17) -0.00129(17)
Ni2 0.0376(3) 0.0287(3) 0.0267(3) -0.00103(19) -0.0038(2) -0.0056(2)
Si1 0.0157(5) 0.0282(5) 0.0161(4) -0.0017(3) 0.0004(3) -0.0001(4)
O1 0.0193(13) 0.0477(17) 0.0423(16) -0.0132(13) 0.0025(12) -0.0087(12)
O2 0.0231(15) 0.061(2) 0.0575(19) -0.0286(16) 0.0022(13) -0.0075(14)
O3 0.0369(15) 0.0352(14) 0.0182(12) -0.0042(10) -0.0019(11) 0.0109(12)
O4 0.074(2) 0.0376(16) 0.0247(14) -0.0001(12) 0.0006(14) 0.0169(16)
O5 0.0504(18) 0.0298(14) 0.0249(13) 0.0005(11) 0.0059(12) -0.0036(12)
O6 0.0420(16) 0.0347(14) 0.0213(13) 0.0024(11) -0.0042(11) 0.0007(12)
O7 0.0240(15) 0.0338(16) 0.081(2) 0.0074(15) 0.0091(15) 0.0031(12)
O8 0.0181(13) 0.0335(14) 0.0375(14) -0.0005(11) 0.0032(11) 0.0037(11)
O9 0.0280(14) 0.0278(13) 0.0253(12) 0.0003(10) -0.0032(10) -0.0034(11)
O10 0.111(4) 0.045(2) 0.095(3) -0.019(2) -0.042(3) 0.030(2)
O11 0.067(2) 0.0427(17) 0.0396(17) -0.0034(14) -0.0177(16) -0.0128(16)
O12 0.0264(13) 0.0266(13) 0.0267(13) -0.0014(10) -0.0019(10) 0.0000(10)
O13 0.126(4) 0.085(3) 0.051(2) 0.019(2) -0.016(2) -0.059(3)
O14 0.74(5) 0.41(3) 0.206(17) -0.017(16) -0.05(2) 0.30(3)
O2W 0.114(11) 0.114(10) 0.079(8) 0.030(7) 0.004(7) 0.035(8)
N1 0.058(3) 0.070(3) 0.036(2) 0.002(2) -0.0052(19) -0.017(2)
N2 0.179(9) 0.074(5) 0.195(9) -0.001(5) 0.066(7) 0.037(5)
N3 0.132(8) 0.177(9) 0.107(6) -0.067(6) 0.003(5) -0.005(7)
C1 0.0177(17) 0.0325(19) 0.0227(17) 0.0006(14) 0.0002(13) -0.0009(14)
C2 0.0226(19) 0.037(2) 0.0291(19) -0.0056(16) 0.0023(15) -0.0026(16)
C3 0.0174(18) 0.042(2) 0.033(2) -0.0049(17) 0.0007(15) -0.0035(16)
C4 0.026(2) 0.041(2) 0.053(3) -0.015(2) 0.0019(18) -0.0065(18)
C5 0.032(2) 0.040(2) 0.067(3) -0.022(2) 0.008(2) -0.0039(19)
C6 0.0184(19) 0.039(2) 0.053(3) -0.0130(19) 0.0020(17) 0.0017(16)
C7 0.0226(19) 0.043(2) 0.033(2) -0.0078(17) 0.0024(16) -0.0045(17)
C8 0.0232(18) 0.0308(18) 0.0205(16) -0.0009(14) 0.0015(14) 0.0048(15)
C9 0.0245(18) 0.0262(17) 0.0210(16) -0.0023(13) 0.0016(14) 0.0054(14)
C10 0.0272(19) 0.034(2) 0.0208(17) -0.0040(14) 0.0016(14) 0.0031(15)
C11 0.058(3) 0.039(2) 0.0264(19) -0.0042(17) 0.0061(19) 0.018(2)
C12 0.087(4) 0.044(3) 0.035(2) 0.005(2) 0.009(2) 0.037(3)
C13 0.060(3) 0.048(2) 0.0203(18) 0.0063(17) 0.0021(18) 0.023(2)
C14 0.030(2) 0.035(2) 0.0211(17) -0.0028(15) 0.0000(15) 0.0081(16)
C15 0.0231(18) 0.0312(19) 0.0197(16) -0.0003(14) 0.0004(14) -0.0016(15)
C16 0.0253(18) 0.0253(17) 0.0212(16) 0.0007(14) 0.0000(14) -0.0001(14)
C17 0.0243(18) 0.0299(18) 0.0209(17) 0.0008(14) -0.0003(14) 0.0027(15)
C18 0.052(3) 0.041(2) 0.029(2) 0.0067(17) -0.0003(18) -0.017(2)
C19 0.064(3) 0.048(3) 0.036(2) 0.002(2) -0.004(2) -0.031(2)
C20 0.053(3) 0.045(2) 0.0219(18) -0.0026(17) -0.0041(18) -0.016(2)
C21 0.0235(18) 0.033(2) 0.0199(17) 0.0020(14) 0.0029(14) 0.0005(15)
C22 0.0202(17) 0.0292(18) 0.0226(16) -0.0047(14) 0.0002(13) 0.0015(14)
C23 0.0204(17) 0.0320(19) 0.0227(17) -0.0022(14) 0.0028(14) -0.0004(15)
C24 0.0175(17) 0.0301(18) 0.0279(18) -0.0031(15) 0.0008(14) 0.0011(14)
C25 0.027(2) 0.038(2) 0.045(2) 0.0049(18) -0.0036(17) 0.0066(17)
C26 0.035(2) 0.035(2) 0.050(3) 0.0120(19) 0.0015(19) -0.0040(18)
C27 0.0236(19) 0.039(2) 0.037(2) 0.0021(17) 0.0015(16) -0.0041(16)
C28 0.0182(18) 0.033(2) 0.0314(19) -0.0028(15) -0.0005(15) 0.0034(15)
C29 0.060(3) 0.052(3) 0.044(3) -0.005(2) -0.005(2) -0.010(2)
C30 0.066(4) 0.108(5) 0.061(4) 0.009(3) -0.024(3) -0.002(4)
C31 0.069(4) 0.101(5) 0.059(3) -0.004(3) -0.004(3) -0.005(4)
C32 0.092(6) 0.074(5) 0.183(10) 0.011(6) 0.030(6) 0.027(5)
C33 0.33(2) 0.194(14) 0.28(2) -0.146(15) 0.134(18) 0.036(15)
C34 0.260(18) 0.091(7) 0.32(2) 0.103(11) -0.034(15) 0.036(9)
C35 0.170(14) 0.57(5) 0.33(3) -0.36(3) 0.203(18) -0.21(2)
C36 0.46(4) 0.234(19) 0.233(19) -0.144(16) -0.21(2) 0.12(2)
C37 0.058(6) 0.92(6) 0.201(16) -0.31(3) 0.010(8) -0.035(16)

loop_
_atom_type_symbol
_atom_type_description
_atom_type_scat_dispersion_real
_atom_type_scat_dispersion_imag
_atom_type_scat_source
C C 0.0033 0.0016 'International Tables Vol C Tables 4.2.6.8 and 6.1.1.4'
H H 0.0000 0.0000 'International Tables Vol C Tables 4.2.6.8 and 6.1.1.4'
N N 0.0061 0.0033 'International Tables Vol C Tables 4.2.6.8 and 6.1.1.4'
O O 0.0106 0.0060 'International Tables Vol C Tables 4.2.6.8 and 6.1.1.4'
Ni Ni 0.3393 1.1124 'International Tables Vol C Tables 4.2.6.8 and 6.1.1.4'
Si Si 0.0817 0.0704 'International Tables Vol C Tables 4.2.6.8 and 6.1.1.4'

loop_
_geom_angle_atom_site_label_1
_geom_angle_atom_site_label_2
_geom_angle_atom_site_label_3
_geom_angle
_geom_angle_site_symmetry_1
_geom_angle_site_symmetry_3
O6 Ni1 O1 90.89(12) 4_665 .
O6 Ni1 O9 98.48(10) 4_665 .
O1 Ni1 O9 89.58(11) . .
O6 Ni1 O12 86.68(10) 4_665 .
O1 Ni1 O12 90.73(11) . .
O9 Ni1 O12 174.83(9) . .
O6 Ni1 O8 90.05(11) 4_665 1_655
O1 Ni1 O8 178.80(11) . 1_655
O9 Ni1 O8 91.02(10) . 1_655
O12 Ni1 O8 88.57(10) . 1_655
O6 Ni1 O3 170.27(11) 4_665 4_666
O1 Ni1 O3 90.18(11) . 4_666
O9 Ni1 O3 91.20(10) . 4_666
O12 Ni1 O3 83.64(10) . 4_666
O8 Ni1 O3 88.77(10) 1_655 4_666
O2 Ni2 O5 95.93(13) . 4_665
O2 Ni2 O9 93.47(11) . .
O5 Ni2 O9 91.57(11) 4_665 .
O2 Ni2 O10 170.42(18) . .
O5 Ni2 O10 92.17(17) 4_665 .
O9 Ni2 O10 91.42(14) . .
O2 Ni2 O13 88.3(2) . .
O5 Ni2 O13 174.71(17) 4_665 .
O9 Ni2 O13 91.30(13) . .
O10 Ni2 O13 83.3(2) . .
O2 Ni2 O11 89.12(13) . .
O5 Ni2 O11 83.92(12) 4_665 .
O9 Ni2 O11 175.02(12) . .
O10 Ni2 O11 86.65(16) . .
O13 Ni2 O11 93.03(14) . .
C22 Si1 C15 108.53(16) . .
C22 Si1 C8 108.90(15) . .
C15 Si1 C8 110.35(17) . .
C22 Si1 C1 107.97(17) . .
C15 Si1 C1 111.28(15) . .
C8 Si1 C1 109.74(16) . .
C7 O1 Ni1 128.6(3) . .
C7 O2 Ni2 134.5(3) . .
C14 O3 Ni1 124.9(2) . 4_565
C21 O5 Ni2 125.1(2) . 4_566
C21 O6 Ni1 132.0(2) . 4_566
C28 O8 Ni1 127.4(2) . 1_455
Ni2 O9 Ni1 113.22(11) . .
C32 O10 Ni2 123.0(6) . .
C29 O11 Ni2 117.3(3) . .
C29 N1 C30 119.5(5) . .
C29 N1 C31 121.3(5) . .
C30 N1 C31 119.0(5) . .
C32 N2 C34 117.0(11) . .
C32 N2 C33 121.7(13) . .
C34 N2 C33 116.5(12) . .
C37 N3 C35 134(2) . .
C37 N3 C36 97(2) . .
C35 N3 C36 128.6(17) . .
C6 C1 C2 117.4(3) . .
C6 C1 Si1 119.4(3) . .
C2 C1 Si1 123.2(3) . .
C3 C2 C1 121.2(4) . .
C3 C2 H2 119.4 . .
C1 C2 H2 119.4 . .
C4 C3 C2 119.6(4) . .
C4 C3 C7 119.3(3) . .
C2 C3 C7 121.1(3) . .
C5 C4 C3 120.3(4) . .
C5 C4 H4 119.9 . .
C3 C4 H4 119.9 . .
C4 C5 C6 120.2(4) . .
C4 C5 H5 119.9 . .
C6 C5 H5 119.9 . .
C5 C6 C1 121.3(4) . .
C5 C6 H6 119.3 . .
C1 C6 H6 119.3 . .
O1 C7 O2 126.7(4) . .
O1 C7 C3 116.9(3) . .
O2 C7 C3 116.4(3) . .
C9 C8 C13 117.2(3) . .
C9 C8 Si1 120.3(3) . .
C13 C8 Si1 122.5(3) . .
C8 C9 C10 122.8(3) . .
C8 C9 H9 118.6 . .
C10 C9 H9 118.6 . .
C11 C10 C9 118.6(3) . .
C11 C10 C14 122.6(3) . .
C9 C10 C14 118.8(3) . .
C12 C11 C10 119.8(4) . .
C12 C11 H11 120.1 . .
C10 C11 H11 120.1 . .
C11 C12 C13 120.6(4) . .
C11 C12 H12 119.7 . .
C13 C12 H12 119.7 . .
C12 C13 C8 120.9(4) . .
C12 C13 H13 119.6 . .
C8 C13 H13 119.6 . .
O4 C14 O3 123.9(3) . .
O4 C14 C10 117.8(3) . .
O3 C14 C10 118.2(3) . .
C20 C15 C16 117.3(3) . .
C20 C15 Si1 119.9(3) . .
C16 C15 Si1 122.7(3) . .
C17 C16 C15 122.1(3) . .
C17 C16 H16 118.9 . .
C15 C16 H16 118.9 . .
C18 C17 C16 118.7(3) . .
C18 C17 C21 119.8(3) . .
C16 C17 C21 121.5(3) . .
C19 C18 C17 120.3(4) . .
C19 C18 H18 119.8 . .
C17 C18 H18 119.8 . .
C18 C19 C20 120.0(4) . .
C18 C19 H19 120.0 . .
C20 C19 H19 120.0 . .
C15 C20 C19 121.5(4) . .
C15 C20 H20 119.3 . .
C19 C20 H20 119.3 . .
O6 C21 O5 126.7(3) . .
O6 C21 C17 116.3(3) . .
O5 C21 C17 117.0(3) . .
C27 C22 C23 117.0(3) . .
C27 C22 Si1 122.2(3) . .
C23 C22 Si1 120.8(3) . .
C24 C23 C22 121.3(3) . .
C24 C23 H23 119.3 . .
C22 C23 H23 119.3 . .
C25 C24 C23 119.8(3) . .
C25 C24 C28 120.7(3) . .
C23 C24 C28 119.5(3) . .
C26 C25 C24 119.7(4) . .
C26 C25 H25 120.2 . .
C24 C25 H25 120.2 . .
C25 C26 C27 120.0(4) . .
C25 C26 H26 120.0 . .
C27 C26 H26 120.0 . .
C26 C27 C22 122.1(4) . .
C26 C27 H27 118.9 . .
C22 C27 H27 118.9 . .
O7 C28 O8 125.8(3) . .
O7 C28 C24 117.0(3) . .
O8 C28 C24 117.2(3) . .
O11 C29 N1 124.4(5) . .
O11 C29 H29 117.8 . .
N1 C29 H29 117.8 . .
N1 C30 H30A 109.5 . .
N1 C30 H30B 109.5 . .
H30A C30 H30B 109.5 . .
N1 C30 H30C 109.5 . .
H30A C30 H30C 109.5 . .
H30B C30 H30C 109.5 . .
N1 C31 H31A 109.5 . .
N1 C31 H31B 109.5 . .
H31A C31 H31B 109.5 . .
N1 C31 H31C 109.5 . .
H31A C31 H31C 109.5 . .
H31B C31 H31C 109.5 . .
O10 C32 N2 129.5(11) . .
O14 C35 N3 114(2) . .

loop_
_geom_bond_atom_site_label_1
_geom_bond_atom_site_label_2
_geom_bond_distance
_geom_bond_site_symmetry_2
Ni1 O6 2.022(2) 4_665
Ni1 O1 2.032(3) .
Ni1 O9 2.081(3) .
Ni1 O12 2.084(3) .
Ni1 O8 2.089(3) 1_655
Ni1 O3 2.107(2) 4_666
Ni2 O2 2.009(3) .
Ni2 O5 2.041(3) 4_665
Ni2 O9 2.041(2) .
Ni2 O10 2.043(4) .
Ni2 O13 2.083(4) .
Ni2 O11 2.092(3) .
Si1 C22 1.875(4) .
Si1 C15 1.877(4) .
Si1 C8 1.877(4) .
Si1 C1 1.880(4) .
O1 C7 1.252(5) .
O2 C7 1.261(5) .
O3 C14 1.271(4) .
O3 Ni1 2.107(2) 4_565
O4 C14 1.243(5) .
O5 C21 1.254(4) .
O5 Ni2 2.041(3) 4_566
O6 C21 1.247(4) .
O6 Ni1 2.022(2) 4_566
O7 C28 1.248(5) .
O8 C28 1.260(4) .
O8 Ni1 2.089(3) 1_455
O10 C32 1.146(11) .
O11 C29 1.246(6) .
O14 C35 1.03(4) .
N1 C29 1.318(6) .
N1 C30 1.443(7) .
N1 C31 1.450(8) .
N2 C32 1.348(10) .
N2 C34 1.477(17) .
N2 C33 1.538(18) .
N3 C37 1.280(14) .
N3 C35 1.52(3) .
N3 C36 1.63(2) .
C1 C6 1.393(5) .
C1 C2 1.400(5) .
C2 C3 1.398(5) .
C2 H2 0.9300 .
C3 C4 1.381(6) .
C3 C7 1.507(5) .
C4 C5 1.371(6) .
C4 H4 0.9300 .
C5 C6 1.390(6) .
C5 H5 0.9300 .
C6 H6 0.9300 .
C8 C9 1.387(5) .
C8 C13 1.392(5) .
C9 C10 1.389(5) .
C9 H9 0.9300 .
C10 C11 1.386(5) .
C10 C14 1.501(5) .
C11 C12 1.380(6) .
C11 H11 0.9300 .
C12 C13 1.386(6) .
C12 H12 0.9300 .
C13 H13 0.9300 .
C15 C20 1.385(5) .
C15 C16 1.392(5) .
C16 C17 1.391(5) .
C16 H16 0.9300 .
C17 C18 1.385(6) .
C17 C21 1.506(5) .
C18 C19 1.376(6) .
C18 H18 0.9300 .
C19 C20 1.386(6) .
C19 H19 0.9300 .
C20 H20 0.9300 .
C22 C27 1.386(5) .
C22 C23 1.406(5) .
C23 C24 1.395(5) .
C23 H23 0.9300 .
C24 C25 1.386(6) .
C24 C28 1.508(5) .
C25 C26 1.383(6) .
C25 H25 0.9300 .
C26 C27 1.386(6) .
C26 H26 0.9300 .
C27 H27 0.9300 .
C29 H29 0.9300 .
C30 H30A 0.9600 .
C30 H30B 0.9600 .
C30 H30C 0.9600 .
C31 H31A 0.9600 .
C31 H31B 0.9600 .
C31 H31C 0.9600 .
